data_2228324
loop_
_publ_author_name
'Lv, Lei'
'Qiu, Xiumin'
'Yang, Jie'
'Liu, Shizheng'
'Li, Dacheng'

_publ_section_title
;
 Bis[2-(pyridin-2-yl)ethanol-\k^2^<i>N</i>,<i>O</i>]bis(thiocyanato-\k<i>N</i>)nickel(II)
;
_journal_coeditor_code GK2318
_journal_issue 12
_journal_name_full 'Acta Crystallographica Section E'
_journal_page_first m1587
_journal_paper_doi 10.1107/S1600536810046647
_journal_volume 66
_journal_year 2010
_chemical_formula_iupac '[Ni (N C S)2 (C7 H9 N O)2]'
_chemical_formula_moiety 'C16 H18 N4 Ni O2 S2'
_chemical_formula_sum 'C16 H18 N4 Ni O2 S2'
_chemical_formula_weight 421.17
_chemical_name_systematic
;
Bis[2-(pyridin-2-yl)ethanol-\k^2^<i>N</i>,<i>O</i>]bis(thiocyanato-
\k<i>N</i>)nickel(II)
;
_space_group_IT_number 14
_symmetry_cell_setting monoclinic
_symmetry_space_group_name_Hall '-P 2ybc'
_symmetry_space_group_name_H-M 'P 1 21/c 1'
_atom_sites_solution_hydrogens geom
_atom_sites_solution_primary direct
_atom_sites_solution_secondary difmap
_audit_creation_method SHELXL-97
_cell_angle_alpha 90.00
_cell_angle_beta 105.496(2)
_cell_angle_gamma 90.00
_cell_formula_units_Z 2
_cell_length_a 8.7197(9)
_cell_length_b 13.8634(15)
_cell_length_c 7.8655(7)
_cell_measurement_reflns_used 2904
_cell_measurement_temperature 298(2)
_cell_measurement_theta_max 28.0
_cell_measurement_theta_min 2.42
_cell_volume 916.26(16)
_computing_cell_refinement 'SAINT (Siemens, 1996)'
_computing_data_collection 'SMART (Siemens, 1996)'
_computing_data_reduction 'SAINT (Siemens, 1996)'
_computing_molecular_graphics 'SHELXTL (Sheldrick, 2008)'
_computing_publication_material 'SHELXTL (Sheldrick, 2008)'
_computing_structure_refinement 'SHELXL97 (Sheldrick, 2008)'
_computing_structure_solution 'SHELXS97 (Sheldrick, 2008)'
_diffrn_ambient_temperature 298(2)
_diffrn_measured_fraction_theta_full 1.000
_diffrn_measured_fraction_theta_max 1.000
_diffrn_measurement_device_type 'Bruker SMART 1000 CCD'
_diffrn_measurement_method 'phi and omega scans'
_diffrn_radiation_monochromator graphite
_diffrn_radiation_source 'fine-focus sealed tube'
_diffrn_radiation_type MoK\a
_diffrn_radiation_wavelength 0.71073
_diffrn_reflns_av_R_equivalents 0.0201
_diffrn_reflns_av_sigmaI/netI 0.0199
_diffrn_reflns_limit_h_max 8
_diffrn_reflns_limit_h_min -10
_diffrn_reflns_limit_k_max 15
_diffrn_reflns_limit_k_min -16
_diffrn_reflns_limit_l_max 9
_diffrn_reflns_limit_l_min -7
_diffrn_reflns_number 4493
_diffrn_reflns_theta_full 25.02
_diffrn_reflns_theta_max 25.02
_diffrn_reflns_theta_min 2.42
_exptl_absorpt_coefficient_mu 1.304
_exptl_absorpt_correction_T_max 0.6236
_exptl_absorpt_correction_T_min 0.6105
_exptl_absorpt_correction_type multi-scan
_exptl_absorpt_process_details '(SADABS; Sheldrick, 1996)'
_exptl_crystal_colour blue
_exptl_crystal_density_diffrn 1.527
_exptl_crystal_density_method 'not measured'
_exptl_crystal_description block
_exptl_crystal_F_000 436
_exptl_crystal_size_max 0.42
_exptl_crystal_size_mid 0.41
_exptl_crystal_size_min 0.40
_refine_diff_density_max 0.414
_refine_diff_density_min -0.552
_refine_ls_extinction_method none
_refine_ls_goodness_of_fit_ref 1.074
_refine_ls_hydrogen_treatment constr
_refine_ls_matrix_type full
_refine_ls_number_parameters 115
_refine_ls_number_reflns 1616
_refine_ls_number_restraints 5
_refine_ls_restrained_S_all 1.082
_refine_ls_R_factor_all 0.0341
_refine_ls_R_factor_gt 0.0272
_refine_ls_shift/su_max 0.001
_refine_ls_shift/su_mean 0.000
_refine_ls_structure_factor_coef Fsqd
_refine_ls_weighting_details 'calc w=1/[\s^2^(Fo^2^)+(0.0356P)^2^+0.5792P] where P=(Fo^2^+2Fc^2^)/3'
_refine_ls_weighting_scheme calc
_refine_ls_wR_factor_gt 0.0694
_refine_ls_wR_factor_ref 0.0760
_reflns_number_gt 1408
_reflns_number_total 1616
_reflns_threshold_expression I>2sigma(I)
_cod_data_source_file gk2318.cif
_cod_data_source_block I
_cod_original_sg_symbol_H-M 'P 21/c'
_cod_database_code 2228324
_cod_database_fobs_code 2228324

loop_
_symmetry_equiv_pos_as_xyz
'x, y, z'
'-x, y+1/2, -z+1/2'
'-x, -y, -z'
'x, -y-1/2, z-1/2'

loop_
_atom_site_type_symbol
_atom_site_label
_atom_site_fract_x
_atom_site_fract_y
_atom_site_fract_z
_atom_site_U_iso_or_equiv
_atom_site_adp_type
_atom_site_calc_flag
_atom_site_refinement_flags
_atom_site_occupancy
_atom_site_disorder_assembly
_atom_site_disorder_group
Ni Ni1 1.0000 0.5000 0.0000 0.03039(15) Uani d SU 1 . .
S S1 1.22010(9) 0.69823(5) 0.50929(9) 0.0528(2) Uani d U 1 . .
N N1 0.7906(2) 0.54485(14) 0.0607(2) 0.0341(4) Uani d . 1 . .
N N2 1.1214(2) 0.57961(15) 0.2136(3) 0.0409(5) Uani d U 1 . .
O O1 0.9851(2) 0.62603(12) -0.1523(2) 0.0415(4) Uani d . 1 . .
H H1 1.0793 0.6489 -0.1717 0.050 Uiso calc R 1 . .
C C1 0.8438(3) 0.6798(2) -0.2289(4) 0.0498(7) Uani d . 1 . .
H H1A 0.8409 0.6968 -0.3493 0.060 Uiso calc R 1 . .
H H1B 0.8448 0.7391 -0.1630 0.060 Uiso calc R 1 . .
C C2 0.6971(3) 0.62185(19) -0.2278(3) 0.0452(6) Uani d . 1 . .
H H2A 0.6039 0.6570 -0.2936 0.054 Uiso calc R 1 . .
H H2B 0.7005 0.5613 -0.2886 0.054 Uiso calc R 1 . .
C C3 0.6788(3) 0.60033(17) -0.0472(3) 0.0373(5) Uani d . 1 . .
C C4 0.5510(3) 0.6363(2) 0.0063(4) 0.0484(6) Uani d . 1 . .
H H4 0.4762 0.6754 -0.0692 0.058 Uiso calc R 1 . .
C C5 0.5344(3) 0.6142(2) 0.1710(4) 0.0535(7) Uani d . 1 . .
H H5 0.4484 0.6374 0.2077 0.064 Uiso calc R 1 . .
C C6 0.6478(3) 0.5570(2) 0.2799(4) 0.0499(7) Uani d . 1 . .
H H6 0.6397 0.5409 0.3920 0.060 Uiso calc R 1 . .
C C7 0.7733(3) 0.52394(19) 0.2214(3) 0.0415(6) Uani d . 1 . .
H H7 0.8496 0.4854 0.2963 0.050 Uiso calc R 1 . .
C C8 1.1618(3) 0.62905(16) 0.3352(3) 0.0320(5) Uani d U 1 . .

loop_
_atom_site_aniso_label
_atom_site_aniso_U_11
_atom_site_aniso_U_22
_atom_site_aniso_U_33
_atom_site_aniso_U_12
_atom_site_aniso_U_13
_atom_site_aniso_U_23
Ni1 0.0355(2) 0.0261(2) 0.0306(2) 0.00073(16) 0.01065(17) -0.00126(16)
S1 0.0696(5) 0.0394(4) 0.0428(4) -0.0032(3) 0.0034(3) -0.0099(3)
N1 0.0367(10) 0.0311(10) 0.0352(10) 0.0005(8) 0.0107(8) -0.0025(8)
N2 0.0445(11) 0.0363(11) 0.0409(10) -0.0004(9) 0.0100(9) -0.0065(8)
O1 0.0447(9) 0.0338(9) 0.0486(10) 0.0025(7) 0.0170(8) 0.0102(7)
C1 0.0591(17) 0.0436(15) 0.0482(15) 0.0122(12) 0.0168(13) 0.0162(12)
C2 0.0467(15) 0.0452(15) 0.0402(13) 0.0105(12) 0.0057(11) 0.0042(11)
C3 0.0365(12) 0.0326(12) 0.0409(13) -0.0014(10) 0.0070(10) -0.0048(10)
C4 0.0398(13) 0.0425(15) 0.0630(17) 0.0045(12) 0.0137(12) -0.0034(12)
C5 0.0480(15) 0.0498(16) 0.0713(19) -0.0007(13) 0.0310(14) -0.0105(14)
C6 0.0558(16) 0.0530(16) 0.0485(15) -0.0084(13) 0.0271(13) -0.0068(13)
C7 0.0453(14) 0.0429(14) 0.0393(13) -0.0025(11) 0.0163(11) 0.0006(11)
C8 0.0324(12) 0.0273(11) 0.0361(11) 0.0002(9) 0.0087(9) 0.0011(7)

loop_
_atom_type_symbol
_atom_type_description
_atom_type_scat_dispersion_real
_atom_type_scat_dispersion_imag
_atom_type_scat_source
C C 0.0033 0.0016 'International Tables Vol C Tables 4.2.6.8 and 6.1.1.4'
H H 0.0000 0.0000 'International Tables Vol C Tables 4.2.6.8 and 6.1.1.4'
O O 0.0106 0.0060 'International Tables Vol C Tables 4.2.6.8 and 6.1.1.4'
N N 0.0061 0.0033 'International Tables Vol C Tables 4.2.6.8 and 6.1.1.4'
S S 0.1246 0.1234 'International Tables Vol C Tables 4.2.6.8 and 6.1.1.4'
Ni Ni 0.3393 1.1124 'International Tables Vol C Tables 4.2.6.8 and 6.1.1.4'

loop_
_geom_angle_atom_site_label_1
_geom_angle_atom_site_label_2
_geom_angle_atom_site_label_3
_geom_angle_site_symmetry_1
_geom_angle_site_symmetry_3
_geom_angle
_geom_angle_publ_flag
N2 Ni1 N2 3_765 . 180.00(9) ?
N2 Ni1 N1 3_765 3_765 86.82(8) ?
N2 Ni1 N1 . 3_765 93.18(8) ?
N2 Ni1 N1 3_765 . 93.18(8) ?
N2 Ni1 N1 . . 86.82(8) ?
N1 Ni1 N1 3_765 . 180.0 ?
N2 Ni1 O1 3_765 . 92.32(7) ?
N2 Ni1 O1 . . 87.68(7) ?
N1 Ni1 O1 3_765 . 92.38(7) ?
N1 Ni1 O1 . . 87.62(7) ?
N2 Ni1 O1 3_765 3_765 87.68(7) ?
N2 Ni1 O1 . 3_765 92.32(7) ?
N1 Ni1 O1 3_765 3_765 87.62(7) ?
N1 Ni1 O1 . 3_765 92.38(7) ?
O1 Ni1 O1 . 3_765 180.00(5) ?
C7 N1 C3 . . 118.1(2) ?
C7 N1 Ni1 . . 118.18(16) ?
C3 N1 Ni1 . . 123.47(16) ?
C8 N2 Ni1 . . 167.28(19) ?
C1 O1 Ni1 . . 126.06(15) ?
C1 O1 H1 . . 117.0 ?
Ni1 O1 H1 . . 117.0 ?
O1 C1 C2 . . 110.9(2) ?
O1 C1 H1A . . 109.5 ?
C2 C1 H1A . . 109.5 ?
O1 C1 H1B . . 109.5 ?
C2 C1 H1B . . 109.5 ?
H1A C1 H1B . . 108.1 ?
C3 C2 C1 . . 114.5(2) ?
C3 C2 H2A . . 108.6 ?
C1 C2 H2A . . 108.6 ?
C3 C2 H2B . . 108.6 ?
C1 C2 H2B . . 108.6 ?
H2A C2 H2B . . 107.6 ?
N1 C3 C4 . . 121.2(2) ?
N1 C3 C2 . . 117.8(2) ?
C4 C3 C2 . . 120.9(2) ?
C5 C4 C3 . . 120.1(3) ?
C5 C4 H4 . . 119.9 ?
C3 C4 H4 . . 119.9 ?
C6 C5 C4 . . 118.5(3) ?
C6 C5 H5 . . 120.8 ?
C4 C5 H5 . . 120.8 ?
C5 C6 C7 . . 119.2(3) ?
C5 C6 H6 . . 120.4 ?
C7 C6 H6 . . 120.4 ?
N1 C7 C6 . . 122.8(3) ?
N1 C7 H7 . . 118.6 ?
C6 C7 H7 . . 118.6 ?
N2 C8 S1 . . 179.3(2) ?

loop_
_geom_bond_atom_site_label_1
_geom_bond_atom_site_label_2
_geom_bond_site_symmetry_2
_geom_bond_distance
_geom_bond_publ_flag
Ni1 N2 . 2.052(2) y
Ni1 N1 . 2.1011(19) y
Ni1 O1 . 2.1030(15) y
S1 C8 . 1.637(2) ?
N1 C7 . 1.344(3) ?
N1 C3 . 1.349(3) ?
N2 C8 . 1.153(3) ?
O1 C1 . 1.428(3) ?
O1 H1 . 0.9300 ?
C1 C2 . 1.513(4) ?
C1 H1A . 0.9700 ?
C1 H1B . 0.9700 ?
C2 C3 . 1.501(3) ?
C2 H2A . 0.9700 ?
C2 H2B . 0.9700 ?
C3 C4 . 1.386(4) ?
C4 C5 . 1.375(4) ?
C4 H4 . 0.9300 ?
C5 C6 . 1.374(4) ?
C5 H5 . 0.9300 ?
C6 C7 . 1.375(4) ?
C6 H6 . 0.9300 ?
C7 H7 . 0.9300 ?

loop_
_geom_hbond_atom_site_label_D
_geom_hbond_atom_site_label_H
_geom_hbond_atom_site_label_A
_geom_hbond_site_symmetry_A
_geom_hbond_distance_DH
_geom_hbond_distance_HA
_geom_hbond_distance_DA
_geom_hbond_angle_DHA
O1 H1 S1 4_575 0.93 2.66 3.2183(19) 119.0

loop_
_geom_torsion_atom_site_label_1
_geom_torsion_atom_site_label_2
_geom_torsion_atom_site_label_3
_geom_torsion_atom_site_label_4
_geom_torsion_site_symmetry_1
_geom_torsion_site_symmetry_2
_geom_torsion_site_symmetry_3
_geom_torsion_site_symmetry_4
_geom_torsion
_geom_torsion_publ_flag
N2 Ni1 N1 C7 3_765 . . . 121.90(18) ?
N2 Ni1 N1 C7 . . . . -58.10(18) ?
O1 Ni1 N1 C7 . . . . -145.91(18) ?
O1 Ni1 N1 C7 3_765 . . . 34.09(18) ?
N2 Ni1 N1 C3 3_765 . . . -63.84(19) ?
N2 Ni1 N1 C3 . . . . 116.16(19) ?
O1 Ni1 N1 C3 . . . . 28.35(18) ?
O1 Ni1 N1 C3 3_765 . . . -151.65(18) ?
N1 Ni1 N2 C8 3_765 . . . 176.2(9) ?
N1 Ni1 N2 C8 . . . . -3.8(9) ?
O1 Ni1 N2 C8 . . . . 84.0(9) ?
O1 Ni1 N2 C8 3_765 . . . -96.0(9) ?
N2 Ni1 O1 C1 3_765 . . . 69.2(2) ?
N2 Ni1 O1 C1 . . . . -110.8(2) ?
N1 Ni1 O1 C1 3_765 . . . 156.1(2) ?
N1 Ni1 O1 C1 . . . . -23.9(2) ?
O1 C1 C2 C3 . . . . 65.5(3) ?
C7 N1 C3 C4 . . . . 1.0(3) ?
Ni1 N1 C3 C4 . . . . -173.23(18) ?
C7 N1 C3 C2 . . . . -178.9(2) ?
Ni1 N1 C3 C2 . . . . 6.9(3) ?
C1 C2 C3 N1 . . . . -63.6(3) ?
C1 C2 C3 C4 . . . . 116.5(3) ?
N1 C3 C4 C5 . . . . -1.2(4) ?
C2 C3 C4 C5 . . . . 178.7(2) ?
C3 C4 C5 C6 . . . . 0.7(4) ?
C4 C5 C6 C7 . . . . 0.0(4) ?
C3 N1 C7 C6 . . . . -0.4(4) ?
Ni1 N1 C7 C6 . . . . 174.2(2) ?
C5 C6 C7 N1 . . . . -0.1(4) ?
